data_4329555
loop_
_publ_author_name
'William Morris'
'Boris Volosskiy'
'Selcuk Demir'
'Felipe G\'andara'
'Psaras L. McGrier'
'Hiroyasu Furukawa'
'Duilio Cascio'
'J. Fraser Stoddart'
'Omar M. Yaghi'

_publ_contact_author_address
;Yaghi Laboratory
Dept. of Chemistry &
Biochemistry, UCLA
607 Charles E. Young
Dr. East,
Los Angeles, CA
90095-1569
;
_publ_contact_author_email yaghi@chem.ucla.edu
_publ_contact_author_name 'Omar M. Yaghi'
_publ_contact_author_phone '(310) 206-0398'
_publ_section_title
;
 Synthesis, Structure, and Metalation of Two New Highly Porous Zirconium
 Metal-Organic Frameworks
;
_journal_name_full 'Inorganic Chemistry'
_journal_page_first 6443
_journal_page_last 6445
_journal_paper_doi 10.1021/ic300825s
_journal_volume 51
_journal_year 2012
_chemical_formula_moiety 'C288 H168 Cl6 Fe6 N24 O150 Zr18'
_chemical_formula_sum 'C288 H168 Cl6 Fe6 N24 O150 Zr18'
_chemical_formula_weight 8554.22
_chemical_name_systematic
; 
 ? 
;
_space_group_IT_number 191
_symmetry_space_group_name_Hall '-P 6 2'
_symmetry_space_group_name_H-M 'P 6/m m m'
_atom_sites_solution_hydrogens geom
_atom_sites_solution_primary direct
_atom_sites_solution_secondary difmap
_audit_creation_method SHELXL-97
_cell_angle_alpha 90.00
_cell_angle_beta 90.00
_cell_angle_gamma 120.00
_cell_formula_units_Z 1
_cell_length_a 42.680(6)
_cell_length_b 42.680(6)
_cell_length_c 16.660(3)
_cell_measurement_temperature 293(2)
_cell_volume 26282(7)
_computing_structure_refinement 'SHELXL-97 (Sheldrick, 1997)'
_computing_structure_solution 'SHELXS-97 (Sheldrick, 1990)'
_diffrn_ambient_temperature 100
_diffrn_measured_fraction_theta_full 0.903
_diffrn_measured_fraction_theta_max 0.903
_diffrn_radiation_source Synchrotron
_diffrn_radiation_type Synchrotron
_diffrn_radiation_wavelength 0.9201
_diffrn_reflns_av_R_equivalents 0.0728
_diffrn_reflns_av_sigmaI/netI 0.0304
_diffrn_reflns_limit_h_max 39
_diffrn_reflns_limit_h_min -39
_diffrn_reflns_limit_k_max 39
_diffrn_reflns_limit_k_min -40
_diffrn_reflns_limit_l_max 14
_diffrn_reflns_limit_l_min -14
_diffrn_reflns_number 75203
_diffrn_reflns_theta_full 20.78
_diffrn_reflns_theta_max 20.78
_diffrn_reflns_theta_min 1.34
_exptl_absorpt_coefficient_mu 0.298
_exptl_crystal_colour red-brown
_exptl_crystal_density_diffrn 0.540
_exptl_crystal_F_000 4242
_exptl_crystal_size_max 0.1
_exptl_crystal_size_mid 0.04
_exptl_crystal_size_min 0.02
_refine_diff_density_max 0.747
_refine_diff_density_min -1.538
_refine_diff_density_rms 0.061
_refine_ls_extinction_method none
_refine_ls_goodness_of_fit_ref 1.067
_refine_ls_hydrogen_treatment constr
_refine_ls_matrix_type full
_refine_ls_number_parameters 202
_refine_ls_number_reflns 4672
_refine_ls_number_restraints 0
_refine_ls_restrained_S_all 1.067
_refine_ls_R_factor_all 0.0910
_refine_ls_R_factor_gt 0.0758
_refine_ls_shift/su_max 0.014
_refine_ls_shift/su_mean 0.000
_refine_ls_structure_factor_coef Fsqd
_refine_ls_weighting_details 'calc w=1/[\s^2^(Fo^2^)+(0.1435P)^2^+21.1679P] where P=(Fo^2^+2Fc^2^)/3'
_refine_ls_weighting_scheme calc
_refine_ls_wR_factor_gt 0.2096
_refine_ls_wR_factor_ref 0.2208
_reflns_number_gt 3872
_reflns_number_total 4672
_reflns_threshold_expression >2sigma(I)
_cod_data_source_file ic300825s_si_002_2.cif
_cod_data_source_block MOF-545-Fe
_cod_database_code 4329555

loop_
_symmetry_equiv_pos_as_xyz
'x, y, z'
'-y, x-y, z'
'-x+y, -x, z'
'-x, -y, z'
'y, -x+y, z'
'x-y, x, z'
'y, x, -z'
'x-y, -y, -z'
'-x, -x+y, -z'
'-y, -x, -z'
'-x+y, y, -z'
'x, x-y, -z'
'-x, -y, -z'
'y, -x+y, -z'
'x-y, x, -z'
'x, y, -z'
'-y, x-y, -z'
'-x+y, -x, -z'
'-y, -x, z'
'-x+y, y, z'
'x, x-y, z'
'y, x, z'
'x-y, -y, z'
'-x, -x+y, z'

loop_
_atom_site_label
_atom_site_type_symbol
_atom_site_fract_x
_atom_site_fract_y
_atom_site_fract_z
_atom_site_U_iso_or_equiv
_atom_site_adp_type
_atom_site_occupancy
_atom_site_symmetry_multiplicity
_atom_site_calc_flag
_atom_site_refinement_flags
O13 O 0.8170(7) 0.4085(3) 0.5000 0.330(12) Uiso 1 4 d S
O14 O 0.9220(7) 0.3436(7) 0.5000 0.430(12) Uiso 1 2 d S
O15 O 0.8641(7) 0.5479(7) 0.5000 0.440(13) Uiso 1 2 d S
Cl1 Cl 0.7226(2) 0.4452(4) 0.0000 0.196(6) Uani 0.517(11) 4 d SP
O11 O 0.96824(15) 0.4432(2) 0.5000 0.104(2) Uani 1 2 d S
Cl2 Cl 0.7852(3) 0.5704(6) 0.0000 0.281(11) Uani 0.483(11) 4 d SP
C25 C 0.8512(2) 0.5043(3) 0.0391(4) 0.159(4) Uani 1 1 d .
H25 H 0.8687 0.5040 0.0722 0.190 Uiso 1 1 calc R
C11 C 0.7736(2) 0.5156(4) -0.2534(5) 0.213(6) Uani 1 1 d .
H11 H 0.7878 0.5182 -0.2979 0.255 Uiso 1 1 calc R
C12 C 0.78101(19) 0.5107(3) -0.1713(5) 0.150(4) Uani 1 1 d .
C10 C 0.91375(16) 0.5070(2) 0.3671(5) 0.087(2) Uani 1 1 d .
N4 N 0.75345(15) 0.5069(3) -0.1212(5) 0.125(3) Uani 1 2 d S
O1 O 0.96697(17) 0.48349(8) 0.3932(4) 0.101(2) Uani 1 2 d S
O3 O 1.0000 0.4616(2) 0.2619(4) 0.128(3) Uani 1 2 d S
H3 H 0.9838 0.4424 0.2439 0.193 Uiso 0.50 1 calc PR
O4 O 0.94608(12) 0.41490(13) 0.3528(3) 0.1071(16) Uani 1 1 d .
O2 O 0.90281(9) 0.48227(13) 0.4194(3) 0.0809(12) Uani 1 1 d .
Zr1 Zr 1.0000 0.45878(2) 0.39436(5) 0.0640(4) Uani 1 2 d S
Zr2 Zr 0.93352(2) 0.466760(11) 0.5000 0.0560(4) Uani 1 4 d S
Fe3 Fe 0.75240(5) 0.50480(11) 0.0000 0.1502(13) Uani 1 4 d S
N2 N 0.8003(2) 0.5065(3) 0.0000 0.141(4) Uani 1 2 d S
C1 C 0.85056(19) 0.4794(2) 0.3119(5) 0.117(3) Uani 1 1 d .
H1 H 0.8441 0.4598 0.3457 0.140 Uiso 1 1 calc R
C6 C 0.8853(2) 0.5081(3) 0.3148(5) 0.119(3) Uani 1 1 d .
C3 C 0.8351(2) 0.5066(3) 0.2091(5) 0.139(4) Uani 1 1 d .
C2 C 0.82523(19) 0.4787(3) 0.2611(5) 0.149(4) Uani 1 1 d .
H2 H 0.8016 0.4595 0.2620 0.179 Uiso 1 1 calc R
C5 C 0.8956(2) 0.5373(3) 0.2676(6) 0.136(3) Uani 1 1 d .
H5 H 0.9189 0.5570 0.2708 0.163 Uiso 1 1 calc R
C8 C 0.8188(2) 0.5047(3) 0.0653(5) 0.148(4) Uani 1 1 d .
C7 C 0.8101(2) 0.5062(3) 0.1445(5) 0.166(4) Uani 1 1 d .
C4 C 0.8697(3) 0.5374(3) 0.2125(5) 0.152(4) Uani 1 1 d .
H4 H 0.8758 0.5573 0.1799 0.183 Uiso 1 1 calc R
O12 O 1.0000 0.40593(15) 0.4024(5) 0.109(2) Uani 1 2 d S
H12 H 1.0195 0.4089 0.3868 0.164 Uiso 0.50 1 calc PR
O17 O 0.9217(5) 0.4609(2) 0.2280(12) 0.301(8) Uiso 1 2 d S
O18 O 0.8879(7) 0.4440(4) 0.1318(17) 0.440(12) Uiso 1 2 d S

loop_
_atom_site_aniso_label
_atom_site_aniso_U_11
_atom_site_aniso_U_22
_atom_site_aniso_U_33
_atom_site_aniso_U_23
_atom_site_aniso_U_13
_atom_site_aniso_U_12
Cl1 0.165(8) 0.252(16) 0.199(12) 0.000 0.000 0.126(8)
O11 0.062(4) 0.158(6) 0.072(5) 0.000 0.000 0.041(4)
Cl2 0.282(14) 0.45(3) 0.169(14) 0.000 0.000 0.224(17)
C25 0.130(7) 0.341(14) 0.078(6) -0.017(6) -0.010(4) 0.173(9)
C11 0.167(8) 0.54(2) 0.061(7) 0.024(8) 0.009(5) 0.271(12)
C12 0.078(5) 0.318(13) 0.108(7) -0.055(7) -0.005(5) 0.138(7)
C10 0.026(4) 0.117(6) 0.106(6) 0.019(5) 0.008(3) 0.026(4)
N4 0.102(4) 0.229(11) 0.087(6) 0.017(6) 0.008(3) 0.114(6)
O1 0.095(5) 0.085(3) 0.127(6) 0.0186(19) 0.037(4) 0.047(2)
O3 0.082(5) 0.179(6) 0.092(6) -0.041(4) 0.000 0.041(3)
O4 0.053(3) 0.123(4) 0.109(4) -0.026(3) 0.013(2) 0.017(3)
O2 0.032(2) 0.119(4) 0.079(3) -0.003(3) -0.0013(19) 0.029(2)
Zr1 0.0256(5) 0.0796(6) 0.0688(7) -0.0117(4) 0.000 0.0128(2)
Zr2 0.0180(6) 0.0741(7) 0.0572(8) 0.000 0.000 0.0090(3)
Fe3 0.1131(13) 0.316(4) 0.0892(18) 0.000 0.000 0.158(2)
N2 0.112(7) 0.323(14) 0.048(6) 0.000 0.000 0.154(9)
C1 0.054(5) 0.159(7) 0.122(7) 0.033(5) -0.004(4) 0.042(5)
C6 0.061(5) 0.213(10) 0.095(6) 0.038(6) 0.015(4) 0.078(6)
C3 0.061(6) 0.280(13) 0.089(7) -0.008(7) 0.002(5) 0.095(7)
C2 0.046(4) 0.299(13) 0.091(7) 0.054(7) -0.008(4) 0.077(6)
C5 0.077(5) 0.174(9) 0.138(8) 0.008(7) -0.023(5) 0.049(6)
C8 0.108(6) 0.295(12) 0.093(8) -0.010(7) 0.021(5) 0.139(8)
C7 0.107(6) 0.389(15) 0.094(7) 0.027(7) 0.010(5) 0.193(9)
C4 0.121(8) 0.285(13) 0.112(7) 0.046(7) -0.011(6) 0.148(9)
O12 0.082(5) 0.100(4) 0.140(6) -0.026(4) 0.000 0.041(2)

loop_
_atom_type_symbol
_atom_type_description
_atom_type_scat_dispersion_real
_atom_type_scat_dispersion_imag
_atom_type_scat_source
C C 0.0033 0.0016 'International Tables Vol C Tables 4.2.6.8 and 6.1.1.4'
N N 0.0061 0.0033 'International Tables Vol C Tables 4.2.6.8 and 6.1.1.4'
O O 0.0106 0.0060 'International Tables Vol C Tables 4.2.6.8 and 6.1.1.4'
Fe Fe 0.3463 0.8444 'International Tables Vol C Tables 4.2.6.8 and 6.1.1.4'
Zr Zr -2.9673 0.5597 'International Tables Vol C Tables 4.2.6.8 and 6.1.1.4'
Cl Cl 0.1484 0.1585 'International Tables Vol C Tables 4.2.6.8 and 6.1.1.4'
H H 0.0000 0.0000 'International Tables Vol C Tables 4.2.6.8 and 6.1.1.4'

loop_
_geom_angle_atom_site_label_1
_geom_angle_atom_site_label_2
_geom_angle_atom_site_label_3
_geom_angle
_geom_angle_site_symmetry_1
_geom_angle_site_symmetry_3
Zr1 O11 Zr1 112.6(3) 16_556 .
Zr1 O11 Zr2 109.5(2) 16_556 .
Zr1 O11 Zr2 109.5(2) . .
C25 C25 C8 107.3(4) 16 .
C11 C11 C12 107.0(4) 20_655 .
N4 C12 C7 122.9(8) . 16
N4 C12 C11 110.7(6) . .
C7 C12 C11 126.0(6) 16 .
O4 C10 O2 127.5(6) 21 .
O4 C10 C6 115.5(7) 21 .
O2 C10 C6 117.1(6) . .
C12 N4 C12 104.6(9) . 20_655
C12 N4 Fe3 127.3(5) . .
C12 N4 Fe3 127.3(5) 20_655 .
Zr1 O1 Zr1 110.5(3) 4_765 .
Zr1 O1 Zr2 108.5(2) 4_765 .
Zr1 O1 Zr2 108.5(2) . .
C10 O4 Zr1 134.2(4) 21 .
C10 O2 Zr2 130.2(3) . .
O11 Zr1 O11 67.4(3) 9_766 .
O11 Zr1 O1 71.7(2) 9_766 4_765
O11 Zr1 O1 108.6(3) . 4_765
O11 Zr1 O1 108.6(3) 9_766 .
O11 Zr1 O1 71.7(2) . .
O1 Zr1 O1 69.5(3) 4_765 .
O11 Zr1 O3 146.13(13) 9_766 .
O11 Zr1 O3 146.13(13) . .
O1 Zr1 O3 86.9(3) 4_765 .
O1 Zr1 O3 86.9(3) . .
O11 Zr1 O4 139.1(2) 9_766 .
O11 Zr1 O4 76.37(18) . .
O1 Zr1 O4 140.6(2) 4_765 .
O1 Zr1 O4 75.7(2) . .
O3 Zr1 O4 72.99(16) . .
O11 Zr1 O4 76.37(18) 9_766 24_765
O11 Zr1 O4 139.1(2) . 24_765
O1 Zr1 O4 75.7(2) 4_765 24_765
O1 Zr1 O4 140.6(2) . 24_765
O3 Zr1 O4 72.99(16) . 24_765
O4 Zr1 O4 126.7(2) . 24_765
O11 Zr1 O12 87.5(3) 9_766 .
O11 Zr1 O12 87.5(3) . .
O1 Zr1 O12 145.15(14) 4_765 .
O1 Zr1 O12 145.15(14) . .
O3 Zr1 O12 96.5(3) . .
O4 Zr1 O12 72.26(16) . .
O4 Zr1 O12 72.26(16) 24_765 .
O11 Zr1 Zr2 35.77(18) 9_766 13_766
O11 Zr1 Zr2 88.19(16) . 13_766
O1 Zr1 Zr2 35.98(16) 4_765 13_766
O1 Zr1 Zr2 89.53(17) . 13_766
O3 Zr1 Zr2 118.36(16) . 13_766
O4 Zr1 Zr2 161.28(12) . 13_766
O4 Zr1 Zr2 72.02(11) 24_765 13_766
O12 Zr1 Zr2 118.19(13) . 13_766
O11 Zr1 Zr2 88.19(16) 9_766 .
O11 Zr1 Zr2 35.77(18) . .
O1 Zr1 Zr2 89.53(17) 4_765 .
O1 Zr1 Zr2 35.98(16) . .
O3 Zr1 Zr2 118.36(16) . .
O4 Zr1 Zr2 72.02(11) . .
O4 Zr1 Zr2 161.28(12) 24_765 .
O12 Zr1 Zr2 118.19(13) . .
Zr2 Zr1 Zr2 89.27(3) 13_766 .
O11 Zr1 Zr1 89.7(2) 9_766 4_765
O11 Zr1 Zr1 89.7(2) . 4_765
O1 Zr1 Zr1 34.76(14) 4_765 4_765
O1 Zr1 Zr1 34.76(14) . 4_765
O3 Zr1 Zr1 86.9(3) . 4_765
O4 Zr1 Zr1 108.89(14) . 4_765
O4 Zr1 Zr1 108.89(14) 24_765 4_765
O12 Zr1 Zr1 176.6(2) . 4_765
Zr2 Zr1 Zr1 59.796(14) 13_766 4_765
Zr2 Zr1 Zr1 59.796(14) . 4_765
O11 Zr1 Zr1 33.71(13) 9_766 16_556
O11 Zr1 Zr1 33.71(13) . 16_556
O1 Zr1 Zr1 90.53(19) 4_765 16_556
O1 Zr1 Zr1 90.53(19) . 16_556
O3 Zr1 Zr1 176.9(3) . 16_556
O4 Zr1 Zr1 108.10(12) . 16_556
O4 Zr1 Zr1 108.10(12) 24_765 16_556
O12 Zr1 Zr1 86.6(2) . 16_556
Zr2 Zr1 Zr1 59.785(15) 13_766 16_556
Zr2 Zr1 Zr1 59.785(15) . 16_556
Zr1 Zr1 Zr1 90.0 4_765 16_556
O1 Zr2 O1 110.4(4) 16_556 .
O1 Zr2 O11 70.26(13) 16_556 21
O1 Zr2 O11 70.26(13) . 21
O1 Zr2 O11 70.26(13) 16_556 .
O1 Zr2 O11 70.26(13) . .
O11 Zr2 O11 107.4(3) 21 .
O1 Zr2 O2 78.05(18) 16_556 16_556
O1 Zr2 O2 142.82(12) . 16_556
O11 Zr2 O2 79.78(18) 21 16_556
O11 Zr2 O2 142.10(11) . 16_556
O1 Zr2 O2 142.82(12) 16_556 21
O1 Zr2 O2 78.05(18) . 21
O11 Zr2 O2 142.10(11) 21 21
O11 Zr2 O2 79.77(18) . 21
O2 Zr2 O2 117.8(2) 16_556 21
O1 Zr2 O2 142.82(12) 16_556 .
O1 Zr2 O2 78.05(18) . .
O11 Zr2 O2 79.78(18) 21 .
O11 Zr2 O2 142.10(11) . .
O2 Zr2 O2 75.3(2) 16_556 .
O2 Zr2 O2 73.7(2) 21 .
O1 Zr2 O2 78.05(18) 16_556 12_556
O1 Zr2 O2 142.82(12) . 12_556
O11 Zr2 O2 142.10(11) 21 12_556
O11 Zr2 O2 79.77(18) . 12_556
O2 Zr2 O2 73.7(2) 16_556 12_556
O2 Zr2 O2 75.3(2) 21 12_556
O2 Zr2 O2 117.8(2) . 12_556
O1 Zr2 Zr1 35.49(10) 16_556 13_766
O1 Zr2 Zr1 90.71(17) . 13_766
O11 Zr2 Zr1 34.78(8) 21 13_766
O11 Zr2 Zr1 89.40(15) . 13_766
O2 Zr2 Zr1 75.75(11) 16_556 13_766
O2 Zr2 Zr1 166.46(11) 21 13_766
O2 Zr2 Zr1 111.65(12) . 13_766
O2 Zr2 Zr1 110.92(10) 12_556 13_766
O1 Zr2 Zr1 90.71(17) 16_556 4_765
O1 Zr2 Zr1 35.49(10) . 4_765
O11 Zr2 Zr1 34.78(8) 21 4_765
O11 Zr2 Zr1 89.40(15) . 4_765
O2 Zr2 Zr1 111.65(12) 16_556 4_765
O2 Zr2 Zr1 110.92(10) 21 4_765
O2 Zr2 Zr1 75.75(11) . 4_765
O2 Zr2 Zr1 166.46(11) 12_556 4_765
Zr1 Zr2 Zr1 60.43(3) 13_766 4_765
O1 Zr2 Zr1 35.49(10) 16_556 16_556
O1 Zr2 Zr1 90.71(17) . 16_556
O11 Zr2 Zr1 89.40(15) 21 16_556
O11 Zr2 Zr1 34.78(8) . 16_556
O2 Zr2 Zr1 110.92(10) 16_556 16_556
O2 Zr2 Zr1 111.65(12) 21 16_556
O2 Zr2 Zr1 166.46(11) . 16_556
O2 Zr2 Zr1 75.75(11) 12_556 16_556
Zr1 Zr2 Zr1 60.41(3) 13_766 16_556
Zr1 Zr2 Zr1 90.73(3) 4_765 16_556
O1 Zr2 Zr1 90.71(17) 16_556 .
O1 Zr2 Zr1 35.49(10) . .
O11 Zr2 Zr1 89.40(15) 21 .
O11 Zr2 Zr1 34.78(8) . .
O2 Zr2 Zr1 166.46(12) 16_556 .
O2 Zr2 Zr1 75.75(11) 21 .
O2 Zr2 Zr1 110.92(10) . .
O2 Zr2 Zr1 111.65(12) 12_556 .
Zr1 Zr2 Zr1 90.73(3) 13_766 .
Zr1 Zr2 Zr1 60.41(3) 4_765 .
Zr1 Zr2 Zr1 60.43(3) 16_556 .
N2 Fe3 N2 176.4(7) 20_655 .
N2 Fe3 N4 89.930(19) 20_655 16
N2 Fe3 N4 89.930(18) . 16
N2 Fe3 N4 89.930(19) 20_655 .
N2 Fe3 N4 89.930(18) . .
N4 Fe3 N4 175.6(7) 16 .
N2 Fe3 Cl1 91.8(4) 20_655 .
N2 Fe3 Cl1 91.8(4) . .
N4 Fe3 Cl1 92.2(3) 16 .
N4 Fe3 Cl1 92.2(3) . .
N2 Fe3 Cl2 88.2(4) 20_655 .
N2 Fe3 Cl2 88.2(4) . .
N4 Fe3 Cl2 87.8(3) 16 .
N4 Fe3 Cl2 87.8(3) . .
Cl1 Fe3 Cl2 180.000(3) . .
C8 N2 C8 105.3(9) . 16
C8 N2 Fe3 127.1(4) . .
C8 N2 Fe3 127.1(4) 16 .
C2 C1 C6 122.1(8) . .
C5 C6 C1 120.7(7) . .
C5 C6 C10 118.0(8) . .
C1 C6 C10 121.2(8) . .
C2 C3 C4 121.1(8) . .
C2 C3 C7 122.4(9) . .
C4 C3 C7 116.5(10) . .
C1 C2 C3 118.8(8) . .
C6 C5 C4 118.7(8) . .
N2 C8 C7 125.6(6) . .
N2 C8 C25 109.9(7) . .
C7 C8 C25 124.3(7) . .
C8 C7 C12 125.4(7) . 16
C8 C7 C3 118.5(6) . .
C12 C7 C3 115.8(7) 16 .
C3 C4 C5 118.2(9) . .

loop_
_geom_bond_atom_site_label_1
_geom_bond_atom_site_label_2
_geom_bond_distance
_geom_bond_site_symmetry_2
Cl1 Fe3 2.203(14) .
O11 Zr1 2.116(3) 16_556
O11 Zr1 2.116(3) .
O11 Zr2 2.168(7) .
Cl2 Fe3 2.42(2) .
C25 C25 1.304(14) 16
C25 C8 1.462(9) .
C11 C11 1.348(13) 20_655
C11 C12 1.442(11) .
C12 N4 1.384(8) .
C12 C7 1.420(9) 16
C10 O4 1.265(7) 21
C10 O2 1.264(7) .
C10 C6 1.515(9) .
N4 C12 1.384(8) 20_655
N4 Fe3 2.021(8) .
O1 Zr1 2.142(4) 4_765
O1 Zr1 2.142(4) .
O1 Zr2 2.167(6) .
O3 Zr1 2.210(7) .
O4 C10 1.265(7) 21
O4 Zr1 2.230(4) .
O2 Zr2 2.197(4) .
Zr1 O11 2.116(3) 9_766
Zr1 O1 2.142(4) 4_765
Zr1 O4 2.230(4) 24_765
Zr1 O12 2.259(7) .
Zr1 Zr2 3.4973(9) 13_766
Zr1 Zr2 3.4973(9) .
Zr1 Zr1 3.5188(18) 4_765
Zr1 Zr1 3.5199(18) 16_556
Zr2 O1 2.167(6) 16_556
Zr2 O11 2.168(7) 21
Zr2 O2 2.197(4) 16_556
Zr2 O2 2.197(4) 21
Zr2 O2 2.197(4) 12_556
Zr2 Zr1 3.4973(9) 13_766
Zr2 Zr1 3.4973(9) 4_765
Zr2 Zr1 3.4973(9) 16_556
Fe3 N2 2.008(8) 20_655
Fe3 N2 2.008(8) .
Fe3 N4 2.021(8) 16
N2 C8 1.368(9) .
N2 C8 1.368(9) 16
C1 C2 1.362(9) .
C1 C6 1.373(10) .
C6 C5 1.349(10) .
C3 C2 1.356(12) .
C3 C4 1.405(12) .
C3 C7 1.512(11) .
C5 C4 1.436(10) .
C8 C7 1.380(11) .
C7 C12 1.420(9) 16

loop_
_platon_squeeze_void_label
_platon_squeeze_void_average_x
_platon_squeeze_void_average_y
_platon_squeeze_void_average_z
_platon_squeeze_void_count_electronsa-3
C101 0.030 0.032 0.496 1.70
C102 0.313 0.312 0.499 1.67
Q103 0.453 0.456 0.127 1.51
C104 0.223 0.608 0.020 1.47
C105 0.958 0.958 0.592 1.41
C106 0.348 0.347 0.294 1.35
Q107 0.628 0.643 0.390 1.30
C108 0.742 0.239 0.496 1.30
Q109 0.954 0.341 0.402 1.27
C110 0.359 0.570 0.000 1.25
C111 0.103 0.402-0.002 1.25 C112
0.765 0.382 0.735 1.22 C113
0.402 0.282-0.002 1.22 C114 0.366
0.984 0.801 1.21 Q115 0.379
0.342 0.378 1.21 C116 0.523
0.762 0.532 1.21 C117 0.758
0.760 0.251 1.20 C118 0.285
0.703 0.817 1.20 Q119 0.461
0.017 0.874 1.20 C120 0.764
0.359 0.001 1.19 Q121 0.624
0.978 0.494 1.18 Q122 0.992
0.365 0.636 1.17 C123 0.372
0.034 0.806 1.16 C124 0.259
0.258 0.497 1.16 Q125 0.589
0.738-0.002 1.15 C126 0.601 0.197
0.083 1.15 Q127 0.973 0.626
0.477 1.15 C128 0.164 0.396
0.250 1.14 C129 0.712 0.109
0.971 1.14 C130 0.586 0.314
0.264 1.13 Q131 0.410 0.674
0.078 1.13 Q132 0.562 0.561
0.139 1.12 Q133 0.968 0.620
0.646 1.11 C134 0.706 0.571
0.003 1.11 C135 0.305 0.721
0.728 1.11 C136 0.756 0.378
0.945 1.10 Q137 0.953 0.341
0.591 1.10 C138 0.784 0.392
0.894 1.09 C139 0.722 0.305
0.736 1.09 Q140 0.489 0.309
0.500 1.08 C141 0.331 0.363
0.611 1.08 C142 0.020 0.018
0.614 1.08 C143 0.964 0.428
0.887 1.08 Q144 0.414 0.285
0.383 1.07 C145 0.551 0.027
0.114 1.07 C146 0.685 0.408
0.766 1.07 C147 0.363 0.295
0.201 1.07 C148 0.961 0.614
0.129 1.07 C149 0.617 0.381
0.990 1.06 C150 0.644 0.644
0.220 1.05 C151 0.960 0.982
0.552 1.05 Q152 0.804 0.300
0.504 1.05 C153 0.981 0.932
0.502 1.05 C154 0.780 0.257
0.503 1.04 C155 0.714 0.429
0.205 1.02 Q156 0.407 0.742
0.916 1.02 C157 0.762 0.526
0.546 1.01 C158 0.285 0.581
0.777 1.01 C159 0.640 0.998
0.722 1.01 Q160 0.204 0.604
0.592 1.01 C161 0.766 0.391
0.902 1.01 C162 0.374 0.426
0.005 1.01 C163 0.653 0.622
0.234 1.00 Q164 0.608 0.852
0.001 1.00 C165 0.030 0.723
0.891 1.00 C166 0.952 0.377
0.927 1.00 Q167 0.891 0.296
0.611 1.00 C168 0.348 0.995
0.782 0.99 C169 0.590 0.689-0.001
0.99 C170 0.577 0.264 0.835
0.99 C171 1.000 0.418 0.001
0.99 C172 0.758 0.132 0.722
0.98 C173 0.735 0.735 0.198
0.98 C174 0.696 0.400 0.253
0.98 Q175 0.711 0.413 0.863
0.98 Q176 0.509 0.457 0.492
0.97 C177 0.383 0.193 0.435
0.97 C178 0.765 0.359 0.921
0.96 Q179 0.415 0.283 0.591
0.96 C180 0.059 0.688 0.858
0.96 C181 0.949 0.620 0.105
0.96 C182 0.187 0.957-0.002 0.96
C183 0.733 0.395 0.896 0.96
C184 0.383 0.382 0.251 0.96
C185 0.362 0.063 0.583 0.96
C186 0.679 0.679 0.801 0.95
C187 0.993 0.280 0.496 0.95
C188 0.356 0.320 0.238 0.95
C189 0.020 0.624 0.172 0.94
C190 0.734 0.733 0.792 0.94
C191 0.493 0.056 0.921 0.94
C192 0.378 0.323 0.068 0.94
C193 0.835 0.232 0.752 0.94
C194 0.879 0.617 0.358 0.94
C195 0.262 0.858 0.642 0.94
C196 0.754 0.007 0.284 0.94
C197 0.623 0.401 0.371 0.93
C198 0.363 0.296 0.781 0.93
C199 0.194 0.824 0.496 0.92
C200 0.840 0.615 0.813 0.92
C201 0.617 0.944 0.931 0.92
C202 0.386 0.193 0.783 0.92
C203 0.390 0.437 0.113 0.92
C204 0.321 0.997 0.579 0.92
Q205 0.407 0.233 0.108 0.91
C206 0.993 0.655 0.822 0.91
C207 0.270 0.677 0.762 0.91
Q208 0.009 0.432 0.843 0.91
C209 0.754 0.137 0.936 0.91
C210 0.261 0.508 0.531 0.91
Q211 0.527 0.507 0.612 0.91
C212 0.297 0.647 0.501 0.91
C213 0.938 0.940 0.156 0.90
C214 0.883 0.755 0.769 0.90
C215 0.054 0.405 0.916 0.90
C216 0.271 0.387 0.064 0.90
Q217 0.429 0.914 0.502 0.90
C218 0.660 0.923 0.303 0.90
C219 0.481 0.558 0.003 0.89
C220 0.800 0.606 0.284 0.89
C221 0.524 0.579 0.920 0.89
C222 0.653 0.313 0.453 0.89
C223 0.325 0.087 0.329 0.89
C224 0.731 0.401 0.794 0.89
C225 0.740 0.577 0.607 0.89
C226 0.976 0.324 0.686 0.89
C227 0.659 0.993 0.506 0.88
Q228 0.644 0.617 0.306 0.88
C229 0.958 0.912 0.186 0.88
C230 0.583 0.388 0.127 0.88
Q231 0.167 0.587 0.859 0.88
C232 0.051 0.652 0.904 0.88
C233 0.786 0.426 0.941 0.88
C234 0.036 0.401 0.922 0.88
Q235 0.487 0.510 0.411 0.87
C236 0.902 0.626 0.250 0.87
Q237 0.860 0.574 0.608 0.87
C238 0.687 0.456 0.561 0.87
C239 0.136 0.757 0.725 0.87
C240 0.308 0.408 0.953 0.86
C241 0.483 0.781 0.489 0.86
C242 0.722 0.584 0.038 0.86
C243 0.383 0.626 0.238 0.86
C244 0.285 0.574 0.328 0.86
Q245 0.407 0.744 0.000 0.86
C246 0.063 0.695-0.002 0.86 Q247
0.433 0.986 0.390 0.86 C248
0.065 0.359 0.846 0.86 C249
0.109 0.392 0.905 0.86 C250
0.896 0.828 0.029 0.85 C251
0.437 0.043 0.876 0.85 C252
0.363 0.038 0.625 0.85 C253
0.799 0.401 0.782 0.85 C254
0.075 0.396 0.001 0.85 C255
0.035 0.659 0.719 0.85 C256
0.047 0.385 0.971 0.85 C257
0.223 0.454 0.517 0.85 C258
0.012 0.718 0.004 0.85 C259
0.231 0.838 0.468 0.85 C260
0.614 0.723 0.374 0.84 C261
0.356 0.936 0.044 0.84 C262
0.355 0.292 0.002 0.84 C263
0.343 0.670 0.495 0.84 C264
0.641 0.626 0.717 0.84 C265
0.059 1.000 0.199 0.84 C266
0.618 0.650 0.870 0.84 C267
0.949 0.984 0.239 0.84 C268
0.682 0.683 0.128 0.84 C269
0.388 0.387 0.107 0.84 C270
0.406 0.027 0.844 0.84 C271
0.016 0.728 0.902 0.84 C272
0.235 0.873 0.780 0.84 C273
0.229 0.199 0.008 0.84 C274
0.898 0.614 0.749 0.84 C275
0.016 0.410 0.152 0.84 Q276
0.120 0.402 0.395 0.84 C277
0.074 0.148 0.604 0.84 C278
0.644 0.938 0.722 0.84 C279
0.612 0.686 0.074 0.84 C280
0.272 0.665 0.817 0.83 C281
0.062 0.361 0.583 0.83 C282
0.741 0.660 0.172 0.83 C283
0.629 0.751 0.763 0.83 C284
0.625 0.992 0.797 0.83 C285
0.964 0.994 0.706 0.83 Q286
0.848 0.285 0.611 0.83 C287
0.266 0.617 0.795 0.82 C288
0.562 0.282 0.497 0.82 C289
0.233 0.622 0.659 0.82 C290
0.549 0.960 0.879 0.82 C291
0.187 0.789 0.738 0.82 C292
0.622 0.394 0.181 0.82 Q293
0.738 0.286 0.257 0.82 Q294
0.648 0.018 0.452 0.82 C295
0.062 0.699 0.786 0.82 C296
0.644 0.951 0.343 0.82 C297
0.336 0.277 0.265 0.81 C298
0.273 0.655 0.752 0.81 C299
0.453 0.680 0.566 0.81 C300
0.607 0.383 0.291 0.81 C301
0.976 0.978 0.184 0.81 C302
0.977 0.400 0.890 0.81 C303
1.001 0.670 0.729 0.81 Q304
0.198 0.555 0.502 0.80 C305
0.669 0.666 0.607 0.80 C306
0.237 0.468 0.502 0.80 C307
0.023 0.083 0.637 0.80 C308
0.981 0.712 0.870 0.80 C309
0.687 0.616 0.921 0.80 C310
0.023 0.731 0.953 0.79 C311
0.372 0.113 0.000 0.79 C312
0.008 0.374 0.841 0.79 C313
0.724 0.074 0.733 0.79 C314
0.953 0.254 0.496 0.79 Q315
0.375 0.283 0.475 0.79 C316
0.797 0.193 0.760 0.79 C317
0.997 0.381 0.217 0.79 Q318
0.389 0.309 0.380 0.79 C319
0.937 0.004 0.547 0.79 C320
0.024 0.422 0.942 0.78 C321
0.761 1.001 0.035 0.78 C322
0.008 0.603 0.831 0.78 C323
0.067 0.702 0.088 0.78 C324
0.997 0.251 0.800 0.78 C325
0.022 0.075 0.395 0.78 C326
0.267 0.690 0.684 0.77 C327
0.973 0.651 0.749 0.77 C328
0.349 0.035 0.704 0.77 C329
0.812 0.410 0.840 0.77 C330
0.614 0.656 0.903 0.77 C331
0.722 0.717 0.858 0.77 C332
0.243 0.530 0.499 0.77 C333
0.416 0.151 0.653 0.77 C334
0.618 0.688 0.998 0.77 C335
0.387 0.158 0.762 0.77 C336
1.000 0.319 0.643 0.77 C337
0.721 0.693 0.176 0.77 Q338
0.339 0.584 0.956 0.77 C339
0.306 0.351 0.660 0.77 C340
0.976 0.044 0.714 0.76 C341
0.106 0.075 0.389 0.76 C342
0.945 0.664 0.223 0.76 C343
0.358 0.957 0.166 0.76 C344
0.383 0.225 0.388 0.76 C345
0.665 0.756 0.262 0.76 C346
0.605 0.249 0.782 0.76 C347
0.991 0.661 0.756 0.76 C348
0.645 0.709 0.620 0.76 C349
0.321 0.032 0.532 0.75 C350
0.984 0.696 0.761 0.75 C351
0.984 0.027 0.735 0.75 C352
0.872 0.584 0.658 0.75 C353
0.317 0.237 0.283 0.75 C354
0.251 0.605 0.779 0.75 Q355
0.491 0.658 0.485 0.75 C356
0.665 0.725 0.559 0.75 C357
0.291 0.027 0.254 0.75 C358
0.663 0.736 0.201 0.75 C359
0.820 1.001 0.218 0.75 C360
0.117 0.057 0.718 0.75 C361
0.309 0.677 0.783 0.75 C362
0.027 0.267 0.281 0.75 Q363
0.395 0.674 0.046 0.75 C364
0.233 0.560 0.439 0.74 C365
0.401 0.978 0.894 0.74 C366
0.620 0.285 0.825 0.74 C367
0.778 0.599 0.812 0.74 C368
0.259 0.293 0.697 0.74 C369
0.230 0.414 0.644 0.74 C370
0.735 0.734 0.940 0.74 C371
0.046 0.738 0.006 0.74 C372
0.996 0.017 0.563 0.74 C373
0.383 0.247 0.141 0.74 C374
0.874 0.264 0.960 0.74 C375
0.335 0.276 0.626 0.73 C376
0.054 0.458 0.047 0.73 C377
0.054 0.787 0.764 0.73 C378
0.140 0.809 0.507 0.73 C379
0.008 0.200 0.247 0.73 C380
0.124 0.070 0.503 0.73 C381
0.848 0.999 0.198 0.73 C382
0.424 0.212 0.418 0.73 C383
0.358 0.836 0.504 0.73 C384
0.984 0.948 0.693 0.73 C385
0.742 0.393 0.738 0.73 C386
0.952 0.360-0.007 0.73 C387 0.766
0.710 0.941 0.73 Q388 0.570
0.284 0.872 0.73 Q389 0.762
0.184 0.809 0.72 C390 0.724
0.643 0.745 0.72 C391 0.320
0.277 0.323 0.72 C392 0.608
0.334 0.674 0.72 C393 0.444
0.773 0.512 0.72 C394 0.241
0.544 0.501 0.72 C395 0.220
0.661 0.481 0.72 C396 0.020
0.855 0.745 0.72 C397 0.110
0.108 0.577 0.72 C398 0.881
0.034-0.001 0.72 C399 0.703 0.023
0.753 0.72 Q400 1.000 0.407
0.733 0.72 C401 0.040 0.425
0.044 0.72 C402 0.918 0.242
0.503 0.71 Q403 0.309 0.396
0.591 0.71 C404 0.631 0.734
0.316 0.71 Q405 0.967 0.546
0.840 0.71 C406 0.653 0.905
0.826 0.71 C407 0.418 0.466
0.152 0.71 C408 0.038 0.652
0.004 0.71 C409 0.723 0.753
0.006 0.71 C410 0.725 0.002
1.006 0.71 C411 0.768 0.338
0.456 0.71 C412 0.339 0.369
0.847 0.71 C413 0.011 0.254
0.744 0.71 Q414 0.609 0.768
0.019 0.71 C415 0.027 0.586
0.913 0.71 C416 0.911 0.291
0.654 0.71 Q417 0.828 0.419
0.909 0.70 C418 0.762 0.087
0.675 0.70 C419 0.668 0.627
0.325 0.70 C420 0.758 0.992
0.206 0.70 C421 0.969 0.968
0.220 0.70 Q422 0.313 0.698
0.001 0.70 C423 0.268 0.291
0.488 0.70 C424 0.945 0.786
0.047 0.70 C425 0.356 0.670
0.871 0.70 C426 0.925 0.965
0.735 0.70 C427 0.601 0.741
0.654 0.70 C428 0.960 0.926
0.583 0.70 C429 0.841 0.591
0.407 0.70 C430 0.964 0.292
0.503 0.70 Q431 0.590 0.590
0.501 0.69 C432 0.676 0.311
0.500 0.69 C433 0.699 0.218
0.516 0.69 C434 0.604 0.324
0.305 0.69 C435 0.618 0.285
0.501 0.69 C436 0.804 0.222
0.627 0.69 Q437 0.597 0.844
0.082 0.69 C438 0.324 0.318
0.596 0.69 C439 0.653 0.240
0.142 0.69 C440 0.316 0.057
0.254 0.69 C441 0.364 0.272
0.389 0.69 C442 0.649 0.985
0.848 0.69 Q443 0.595 0.654
0.362 0.69 C444 0.257 0.908
0.687 0.69 C445 0.957 0.122
0.110 0.68 C446 0.762 0.085
0.724 0.68 C447 0.687 0.842
0.675 0.68 C448 0.300 0.713
0.344 0.68 Q449 0.485 0.666
0.501 0.68 C450 0.730 0.294
0.220 0.68 C451 0.008 0.008
0.328 0.68 Q452 0.415 0.979
0.171 0.68 C453 0.996 0.884
0.499 0.68 C454 0.950 0.287
0.671 0.68 C455 0.188 0.144
0.388 0.68 Q456 0.844 0.577
0.048 0.68 C457 0.676 0.336
0.827 0.68 C458 0.563 0.603
0.045 0.68 C459 0.882 0.023
0.108 0.68 C460 0.582 0.292
0.424 0.68 C461 0.186 0.030
0.767 0.67 C462 0.969 0.082
0.670 0.67 C463 0.079 0.985
0.229 0.67 C464 0.379 0.094
0.669 0.67 C465 0.667 0.331
0.661 0.67 C466 0.121 0.122
0.564 0.67 C467 0.845 0.256
0.157 0.67 C468 1.000 0.058
0.702 0.67 C469 0.300 0.545
0.565 0.67 C470 0.981 0.592
0.876 0.67 C471 0.949 0.860
0.109 0.67 C472 0.684 0.783
0.750 0.67 C473 0.975 0.180
0.877 0.67 C474 0.902 0.954
0.362 0.66 C475 0.316 0.740
0.392 0.66 C476 0.755 0.605
0.218 0.66 C477 0.338 0.352
0.524 0.66 C478 0.612 0.367
0.360 0.66 C479 0.290 0.065
0.715 0.66 C480 0.739 0.788
0.779 0.66 C481 0.722 0.954
0.422 0.66 C482 0.250 0.295
0.953 0.66 C483 0.340 0.745
0.252 0.66 C484 0.051 0.027
0.348 0.66 C485 0.957 0.286
0.752 0.66 C486 0.901 0.989
0.000 0.66 C487 0.136 0.754
0.936 0.66 C488 0.812 0.631
0.208 0.66 C489 0.293 0.260
0.714 0.66 C490 0.497 0.705
0.533 0.66 C491 0.731 0.088
0.046 0.66 C492 0.579 0.302
0.844 0.66 C493 0.203 0.062
0.688 0.66 C494 0.114 0.149
0.199 0.66 C495 0.102 0.734
0.219 0.66 C496 0.628 0.675
0.641 0.66 C497 0.071 0.944
0.175 0.66 C498 0.942 0.927
0.293 0.65 C499 0.667 0.952
0.805 0.65 C500 0.953 0.637
0.815 0.65 C501 0.579 0.305
0.607 0.65 C502 0.687 0.669
0.748 0.65 C503 0.753 0.138
0.796 0.65 Q504 0.512 0.948
0.840 0.65 C505 0.942 0.276
0.589 0.65 C506 0.731 0.075
0.376 0.65 C507 0.032 0.886
0.205 0.65 C508 0.700 0.345
0.756 0.65 C509 0.214 0.497
0.545 0.64 Q510 0.352 0.350
0.623 0.64 Q511 0.589 0.371
0.579 0.64 C512 0.220 0.995
0.002 0.64 C513 0.777 0.781
0.191 0.64 C514 0.711 0.273
0.627 0.64 C515 0.254 0.650
0.685 0.64 C516 0.933 0.271
0.767 0.64 C517 0.063 0.092
0.595 0.64 C518 0.730 0.589
0.676 0.64 C519 0.690 0.379
0.812 0.64 C520 0.892 0.033
0.374 0.64 C521 0.305 0.641-0.004
0.64 Q522 0.432 0.694 0.865
0.64 C523 0.811 0.777 0.283
0.64 C524 0.318 0.636 0.094
0.64 Q525 0.437 0.655 0.941
0.64 C526 0.632 0.384 0.313
0.64 Q527 0.563 0.365 0.049
0.64 C528 0.101 0.087 0.528
0.64 C529 0.754 0.973 0.153
0.64 C530 0.132 0.133 0.545
0.63 C531 0.538 0.269 0.550
0.63 C532 0.844 1.000 0.125
0.63 C533 0.595 0.339 0.400
0.63 C534 0.145 0.121 0.392
0.63 C535 0.981 0.603 0.783
0.63 C536 0.921 0.841 0.176
0.63 C537 0.981 0.682 0.906
0.63 C538 0.004 0.038 0.630
0.63 C539 0.105 0.738 0.814
0.63 C540 0.683 1.001 0.703
0.63 C541 0.691 0.761 0.637
0.62 C542 0.122 0.370 0.859
0.62 C543 0.262 0.869 0.719
0.62 C544 1.001 0.450 0.981
0.62 C545 0.028 0.707 0.751
0.62 Q546 0.085 0.544 0.005
0.62 C547 0.128 0.021 0.253
0.62 C548 0.944 0.672 0.660
0.62 C549 0.039 0.112 0.418
0.62 C550 0.354 0.672 0.061
0.62 C551 0.116 0.871 0.613
0.62 C552 0.024 0.802 0.050
0.62 C553 0.301 0.728 0.578
0.62 C554 0.177 0.786 0.501
0.62 C555 0.664 0.945 0.874
0.62 C556 0.474 0.729 0.512
0.62 C557 0.016 0.713 0.194
0.62 C558 0.827 0.593 0.608
0.62 C559 0.249 0.826 0.331
0.61 C560 0.851 0.852 0.278
0.61 C561 0.883 0.266 0.716
0.61 C562 0.188 0.185 0.329
0.61 C563 0.140 0.163 0.329
0.61 C564 0.179 0.385 0.343
0.61 C565 0.210 0.024 0.269
0.61 C566 0.955 0.812 0.670
0.61 C567 0.748 0.016 0.501
0.61 C568 0.733 0.697 0.968
0.61 C569 0.684 0.327 0.162
0.61 C570 0.606 0.832 0.313
0.61 C571 0.925 0.675 0.216
0.61 C572 0.234 0.177 0.365
0.61 C573 0.734 0.368 0.684
0.60 C574 0.176 0.589-0.004 0.60
C575 0.668 0.403 0.278 0.60
C576 0.172 0.010 0.202 0.60
C577 0.755 0.885 0.763 0.60
C578 0.217 0.802 0.594 0.60
C579 0.340 0.092 0.453 0.59
C580 0.730 0.670 0.925 0.59
C581 0.606 0.344 0.348 0.59
C582 0.262 0.701 0.390 0.59
C583 0.075 0.247 0.061 0.59
C584 0.269 0.381 0.406 0.59
C585 0.977 0.227 0.673 0.59
C586 0.218 0.828 0.808 0.59
C587 0.570 0.537 0.002 0.59
C588 0.168 0.209 0.937 0.59
C589 0.780 0.376 0.660 0.59
C590 0.085 0.693 0.652 0.59
Q591 0.594 0.325 0.006 0.59
C592 0.199 0.875 0.501 0.59
C593 0.378 0.326 0.295 0.58
C594 0.213 0.156 0.001 0.58
C595 0.923 0.036 0.577 0.58
C596 0.392 0.139 0.577 0.58
C597 0.251 0.723 0.433 0.58
C598 0.101 0.179 0.081 0.58
C599 0.928 0.779 0.722 0.58
C600 0.726 0.727 0.730 0.58
C601 0.351 0.065 0.518 0.58
C602 0.754 0.357 0.387 0.58
C603 0.066 0.248 0.426 0.58
C604 0.066 0.776 0.001 0.58
C605 0.992 0.950 0.175 0.58
C606 0.152 0.152 0.843 0.58
C607 0.265 0.053 0.952 0.58
C608 0.981 0.215 0.876 0.57
C609 0.673 0.423 0.421 0.57
C610 0.932 0.142 0.005 0.57
Q611 0.284 0.439 0.098 0.57
C612 0.282 0.978 0.451 0.57
C613 0.171 0.063 0.639 0.57
C614 0.969 0.996 0.154 0.57
C615 0.298 0.276 0.375 0.57
C616 0.035 0.744 0.333 0.57
C617 0.742 0.741 0.138 0.57
Q618 0.636 0.563 0.504 0.57
Q619 0.556 0.399 0.077 0.57
C620 0.967 0.695 0.719 0.57
C621 0.891 0.203 0.326 0.57
C622 0.802 0.781 0.759 0.57
C623 0.771 0.751 0.828 0.57
C624 0.073 0.738 0.910 0.57
Q625 0.817 0.575 0.818 0.57
Q626 0.630 0.210 0.450 0.56
C627 0.005 0.433 0.925 0.56
C628 0.968 0.634 0.962 0.56
C629 0.028 0.674 0.903 0.56
C630 0.231 0.367 0.690 0.56
C631 0.970 0.885 0.673 0.56
C632 0.383 0.751 0.169 0.56
C633 0.144 0.055 0.504 0.56
C634 0.840 0.918 0.103 0.56
C635 0.731 0.982 0.801 0.56
C636 0.043 0.112 0.673 0.56
C637 0.633 0.313 0.692 0.56
C638 0.904 0.921 0.766 0.56
C639 0.168 0.819 0.246 0.56
C640 0.235 0.536 0.578 0.56
C641 0.684 0.758 0.001 0.56
Q642 0.870 0.266 0.502 0.56
C643 0.742 0.019 0.128 0.56
C644 0.844 0.602 0.316 0.55
C645 0.849 0.847 0.063 0.55
C646 0.622 0.368 0.620 0.55
C647 0.957 0.097 0.763 0.55
Q648 0.043 0.421 0.798 0.55
C649 0.930 0.156 0.933 0.55
C650 0.691 0.958 0.742 0.55
C651 0.903 0.793 0.732 0.55
C652 0.066 0.011 0.565 0.55
C653 0.179 0.383 0.642 0.55
C654 0.859 0.049 0.294 0.55
C655 0.797 0.612 0.139 0.55
C656 0.074 0.282 0.424 0.55
C657 0.812 0.909 0.065 0.54
C658 0.195 0.202 0.076 0.54
C659 0.140 0.971 0.032 0.54
C660 0.056 0.827 0.011 0.54
C661 0.136 0.893 0.312 0.54
C662 0.260 0.259 0.744 0.54
C663 0.368 0.104 0.494 0.54
C664 0.081 0.258 0.502 0.54
Q665 0.189 0.459 0.577 0.54
C666 0.777 0.980 0.099 0.54
C667 0.280 0.923 0.097 0.54
C668 0.341 0.313 0.169 0.54
C669 0.261 0.693 0.534 0.54
C670 0.265 0.213 0.955 0.54
C671 0.379 0.669 0.876 0.54
C672 1.000 0.335 0.873 0.54
Q673 0.015 0.509 0.719 0.54
C674 0.320 0.953 0.879 0.54
C675 0.301 0.044 0.673 0.54
Q676 0.828 0.446 0.858 0.54
C677 0.004 0.186 0.160 0.53
C678 0.985 0.220 0.026 0.53
C679 0.227 0.223 0.286 0.53
C680 0.848 0.200 0.686 0.53
C681 0.250 0.078 0.017 0.53
C682 0.058 0.839 0.596 0.53
Q683 0.782 0.218 0.673 0.53
C684 0.629 0.908 0.891 0.53
C685 0.933 0.967 0.125 0.53
C686 0.027 0.464 0.970 0.53
Q687 0.341 0.489 0.495 0.53
C688 0.773 0.733 0.720 0.53
C689 0.425 0.304 0.060 0.53
C690 0.425 0.340 0.007 0.53
C691 0.739 0.826 0.637 0.53
C692 0.680 0.273 0.874 0.52
C693 0.785 0.310 0.544 0.52
C694 0.793 1.000 0.157 0.52
C695 0.735 0.988 0.558 0.52
C696 0.215 0.410 0.498 0.52
Q697 0.972 0.426 0.499 0.52
C698 0.054 0.744 0.779 0.52
C699 0.066 0.446 0.919 0.52
C700 0.911 0.984 0.686 0.52
C701 0.965 0.734 1.004 0.52
C702 0.039 0.225 0.107 0.52
C703 0.093 0.003 0.499 0.52
C704 0.902 0.021 0.031 0.52
C705 0.863 0.898 0.811 0.52
C706 0.633 0.044 0.126 0.52
C707 0.605 0.048 0.922 0.52
C708 0.750 0.748 0.889 0.52
C709 0.681 0.720 0.732 0.52
C710 0.848 0.770 0.044 0.52
C711 0.125 0.157 0.499 0.52
Q712 0.805 0.191 0.002 0.51
C713 0.678 0.706 0.612 0.51
C714 0.399 0.647 0.166 0.51
C715 0.665 0.326 0.749 0.51
C716 0.914 0.830 0.889 0.51
Q717 0.753 0.567 0.705 0.51
C718 0.175 0.778 0.604 0.51
C719 0.090 0.352 0.280 0.51
C720 0.442 0.445 0.047 0.51
Q721 0.585 0.816 0.863 0.51
Q722 0.546 0.914 0.504 0.51
C723 0.575 0.348 0.369 0.51
C724 0.339 0.977 0.002 0.51
C725 0.300 0.040 0.593 0.51
C726 0.074 0.224 0.391 0.51
C727 0.047 0.095 0.284 0.51
Q728 0.576 0.071 0.121 0.50
C729 0.184 0.868 0.357 0.50
Q730 0.477 0.067 0.607 0.50
C731 0.364 0.360 0.870 0.50
C732 0.257 0.003 0.030 0.50
C733 0.633 0.782 0.827 0.50
C734 0.202 0.216 0.363 0.50
